data_4315411
loop_
_publ_author_name
'Qun Yu'
'Yong-Fei Zeng'
'Jiong-Peng Zhao'
'Qian Yang'
'Bo-Wen Hu'
'Ze Chang'
'Xian-He Bu'

_publ_section_title
;
 Three-Dimensional Porous Metal-Organic Frameworks Exhibiting Metamagnetic
 Behaviors: Synthesis, Structure, Adsorption, and Magnetic Properties
;
_journal_name_full 'Inorganic Chemistry'
_journal_page_first 4301
_journal_page_last 4306
_journal_paper_doi 10.1021/ic100188w
_journal_volume 49
_journal_year 2010
_chemical_formula_sum 'C24 H18 Co6 N30 O25 S12'
_chemical_formula_weight 1864.98
_chemical_name_systematic
; 
 ? 
;
_space_group_IT_number 167
_symmetry_cell_setting rhombohedral
_symmetry_space_group_name_Hall '-R 3 2"c'
_symmetry_space_group_name_H-M 'R -3 c :H'
_atom_sites_solution_hydrogens geom
_atom_sites_solution_primary direct
_atom_sites_solution_secondary difmap
_audit_creation_method SHELXL-97
_cell_angle_alpha 90.00
_cell_angle_beta 90.00
_cell_angle_gamma 120.00
_cell_formula_units_Z 6
_cell_length_a 24.502(4)
_cell_length_b 24.502(4)
_cell_length_c 18.450(4)
_cell_measurement_reflns_used 10732
_cell_measurement_temperature 153(2)
_cell_measurement_theta_max 27.8684
_cell_measurement_theta_min 1.6614
_cell_volume 9592(3)
_computing_cell_refinement 'CrystalClear (Rigaku/MSC Inc., 2005)'
_computing_data_collection 'CrystalClear (Rigaku/MSC Inc., 2005)'
_computing_data_reduction 'CrystalClear (Rigaku/MSC Inc., 2005)'
_computing_molecular_graphics 'Bruker SHELXTL'
_computing_publication_material 'Bruker SHELXTL'
_computing_structure_refinement 'SHELXL-97 (Sheldrick, 1997)'
_computing_structure_solution 'SHELXS-97 (Sheldrick, 1990)'
_diffrn_ambient_temperature 153(2)
_diffrn_measured_fraction_theta_full 0.999
_diffrn_measured_fraction_theta_max 0.999
_diffrn_measurement_device_type 'Rigaku RAXIS-RAPID'
_diffrn_measurement_method '\w scans'
_diffrn_radiation_monochromator graphite
_diffrn_radiation_source 'fine-focus sealed tube'
_diffrn_radiation_type MoK\a
_diffrn_radiation_wavelength 0.71073
_diffrn_reflns_av_R_equivalents 0.0436
_diffrn_reflns_av_sigmaI/netI 0.0221
_diffrn_reflns_limit_h_max 26
_diffrn_reflns_limit_h_min -32
_diffrn_reflns_limit_k_max 32
_diffrn_reflns_limit_k_min -23
_diffrn_reflns_limit_l_max 24
_diffrn_reflns_limit_l_min -23
_diffrn_reflns_number 25760
_diffrn_reflns_theta_full 27.88
_diffrn_reflns_theta_max 27.88
_diffrn_reflns_theta_min 2.41
_diffrn_standards_decay_% 0
_diffrn_standards_interval_count 0
_diffrn_standards_interval_time 0
_diffrn_standards_number 0
_exptl_absorpt_coefficient_mu 2.010
_exptl_absorpt_correction_T_max 1.0000
_exptl_absorpt_correction_T_min 0.8355
_exptl_absorpt_correction_type none
_exptl_crystal_colour rose
_exptl_crystal_density_diffrn 1.937
_exptl_crystal_density_method 'not measured'
_exptl_crystal_description prism
_exptl_crystal_F_000 5556
_exptl_crystal_size_max 0.2
_exptl_crystal_size_mid 0.2
_exptl_crystal_size_min 0.2
_refine_diff_density_max 1.873
_refine_diff_density_min -1.172
_refine_diff_density_rms 0.134
_refine_ls_extinction_method none
_refine_ls_goodness_of_fit_ref 1.162
_refine_ls_hydrogen_treatment constr
_refine_ls_matrix_type full
_refine_ls_number_parameters 151
_refine_ls_number_reflns 2558
_refine_ls_number_restraints 0
_refine_ls_restrained_S_all 1.162
_refine_ls_R_factor_all 0.0490
_refine_ls_R_factor_gt 0.0480
_refine_ls_shift/su_max 0.001
_refine_ls_shift/su_mean 0.000
_refine_ls_structure_factor_coef Fsqd
_refine_ls_weighting_details 'calc w=1/[\s^2^(Fo^2^)+(0.0927P)^2^+150.9275P] where P=(Fo^2^+2Fc^2^)/3'
_refine_ls_weighting_scheme calc
_refine_ls_wR_factor_gt 0.1671
_refine_ls_wR_factor_ref 0.1680
_reflns_number_gt 2491
_reflns_number_total 2558
_reflns_threshold_expression >2sigma(I)
_cod_data_source_file ic100188w_si_002_2.cif
_cod_data_source_block 2
_cod_depositor_comments
;
The following automatic conversions were performed:

'_symmetry_cell_setting' value 'Rhombohedral' changed to
'rhombohedral' according to the built-in table from CIF Core
dictionary named 'cif_core.dic' version 2.4.1 from 2010-06-29.

Automatic conversion script
Id: cif_fix_values 1646 2011-03-28 12:23:43Z adriana 
;
_cod_original_sg_symbol_H-M 'R -3 c'
_cod_database_code 4315411

loop_
_symmetry_equiv_pos_as_xyz
'x, y, z'
'-y, x-y, z'
'-x+y, -x, z'
'y, x, -z+1/2'
'x-y, -y, -z+1/2'
'-x, -x+y, -z+1/2'
'x+2/3, y+1/3, z+1/3'
'-y+2/3, x-y+1/3, z+1/3'
'-x+y+2/3, -x+1/3, z+1/3'
'y+2/3, x+1/3, -z+5/6'
'x-y+2/3, -y+1/3, -z+5/6'
'-x+2/3, -x+y+1/3, -z+5/6'
'x+1/3, y+2/3, z+2/3'
'-y+1/3, x-y+2/3, z+2/3'
'-x+y+1/3, -x+2/3, z+2/3'
'y+1/3, x+2/3, -z+7/6'
'x-y+1/3, -y+2/3, -z+7/6'
'-x+1/3, -x+y+2/3, -z+7/6'
'-x, -y, -z'
'y, -x+y, -z'
'x-y, x, -z'
'-y, -x, z-1/2'
'-x+y, y, z-1/2'
'x, x-y, z-1/2'
'-x+2/3, -y+1/3, -z+1/3'
'y+2/3, -x+y+1/3, -z+1/3'
'x-y+2/3, x+1/3, -z+1/3'
'-y+2/3, -x+1/3, z-1/6'
'-x+y+2/3, y+1/3, z-1/6'
'x+2/3, x-y+1/3, z-1/6'
'-x+1/3, -y+2/3, -z+2/3'
'y+1/3, -x+y+2/3, -z+2/3'
'x-y+1/3, x+2/3, -z+2/3'
'-y+1/3, -x+2/3, z+1/6'
'-x+y+1/3, y+2/3, z+1/6'
'x+1/3, x-y+2/3, z+1/6'

loop_
_atom_site_label
_atom_site_type_symbol
_atom_site_fract_x
_atom_site_fract_y
_atom_site_fract_z
_atom_site_U_iso_or_equiv
_atom_site_adp_type
_atom_site_occupancy
_atom_site_symmetry_multiplicity
_atom_site_calc_flag
_atom_site_refinement_flags
_atom_site_disorder_assembly
_atom_site_disorder_group
Co1 Co 0.62950(3) 0.92214(2) -0.00233(3) 0.0073(2) Uani 1 1 d . . .
S1 S 0.43325(5) 0.91527(5) 0.00946(6) 0.0129(3) Uani 1 1 d . . .
S2 S 0.51561(5) 0.90992(6) 0.13366(6) 0.0156(3) Uani 1 1 d . . .
O2 O 0.40768(15) 0.91584(14) 0.27261(16) 0.0110(6) Uani 1 1 d . . .
O1 O 0.42301(15) 0.95898(14) 0.16109(16) 0.0122(6) Uani 1 1 d . . .
N3 N 0.6667 0.9868(2) 0.0833 0.0113(10) Uani 1 2 d S . .
N2 N 0.54092(17) 0.92361(16) -0.00633(18) 0.0100(7) Uani 1 1 d . . .
C4 C 0.42226(19) 0.92087(19) 0.2061(2) 0.0098(7) Uani 1 1 d . . .
N1 N 0.52237(17) 0.93042(17) -0.07453(19) 0.0104(7) Uani 1 1 d . . .
N6 N 0.6590(2) 0.9923(2) -0.0833 0.0134(10) Uani 1 2 d S . .
N4 N 0.6667 1.0350(3) 0.0833 0.0357(19) Uani 1 2 d S . .
C2 C 0.4994(2) 0.91571(19) 0.0435(2) 0.0103(8) Uani 1 1 d . . .
C1 C 0.4669(2) 0.9258(2) -0.0747(2) 0.0128(8) Uani 1 1 d . . .
H1A H 0.4473 0.9281 -0.1169 0.015 Uiso 1 1 calc R . .
C3 C 0.4400(2) 0.8733(2) 0.1783(2) 0.0142(8) Uani 1 1 d . . .
H3A H 0.4079 0.8449 0.1446 0.017 Uiso 1 1 calc R . .
H3B H 0.4407 0.8484 0.2188 0.017 Uiso 1 1 calc R . .
N5 N 0.6792(4) 1.0880(4) 0.0631(4) 0.0201(17) Uani 0.50 1 d P . .
N7 N 0.6883(3) 1.0495(3) -0.0658(4) 0.0113(13) Uani 0.50 1 d P . .
N8 N 0.7185(5) 1.1025(4) -0.0515(5) 0.0267(19) Uani 0.50 1 d P . .
O1W O 0.3532(2) 0.7898(2) 0.3436(2) 0.0334(9) Uiso 1 1 d . . .
O2W O 0.3483(3) 0.7568(3) 0.0572(4) 0.0699(17) Uiso 1 1 d . . .
O3W O 0.3333 0.6667 0.1667 0.105(7) Uiso 1 6 d S . .

loop_
_atom_site_aniso_label
_atom_site_aniso_U_11
_atom_site_aniso_U_22
_atom_site_aniso_U_33
_atom_site_aniso_U_23
_atom_site_aniso_U_13
_atom_site_aniso_U_12
Co1 0.0088(3) 0.0081(3) 0.0054(3) 0.00028(18) -0.00045(18) 0.0046(2)
S1 0.0117(5) 0.0199(5) 0.0098(5) 0.0014(4) 0.0013(4) 0.0099(4)
S2 0.0173(5) 0.0296(6) 0.0073(5) 0.0014(4) 0.0018(4) 0.0173(5)
O2 0.0142(14) 0.0146(14) 0.0076(13) 0.0004(11) 0.0013(11) 0.0098(12)
O1 0.0164(15) 0.0128(14) 0.0114(14) 0.0031(11) 0.0042(11) 0.0103(12)
N3 0.016(2) 0.0109(17) 0.009(2) -0.0007(9) -0.0015(18) 0.0078(12)
N2 0.0142(16) 0.0109(16) 0.0062(15) 0.0014(12) 0.0000(12) 0.0074(13)
C4 0.0091(17) 0.0123(18) 0.0081(18) 0.0011(14) 0.0021(14) 0.0052(15)
N1 0.0139(17) 0.0124(16) 0.0067(15) 0.0013(12) 0.0010(13) 0.0080(14)
N6 0.0128(17) 0.0128(17) 0.007(2) 0.0023(10) -0.0023(10) 0.001(2)
N4 0.042(4) 0.018(2) 0.055(5) -0.0210(18) -0.042(4) 0.021(2)
C2 0.0124(18) 0.0107(18) 0.0103(19) -0.0009(14) 0.0002(15) 0.0078(15)
C1 0.017(2) 0.017(2) 0.0069(17) 0.0003(15) 0.0015(15) 0.0102(17)
C3 0.020(2) 0.0139(19) 0.0126(19) 0.0040(15) 0.0079(16) 0.0117(17)
N5 0.024(5) 0.013(3) 0.022(5) -0.002(3) -0.006(3) 0.008(3)
N7 0.015(3) 0.010(3) 0.006(3) 0.003(2) -0.005(3) 0.005(3)
N8 0.032(5) 0.019(4) 0.019(4) 0.002(3) -0.006(3) 0.004(4)

loop_
_atom_type_symbol
_atom_type_description
_atom_type_scat_dispersion_real
_atom_type_scat_dispersion_imag
_atom_type_scat_source
C C 0.0033 0.0016 'International Tables Vol C Tables 4.2.6.8 and 6.1.1.4'
H H 0.0000 0.0000 'International Tables Vol C Tables 4.2.6.8 and 6.1.1.4'
N N 0.0061 0.0033 'International Tables Vol C Tables 4.2.6.8 and 6.1.1.4'
O O 0.0106 0.0060 'International Tables Vol C Tables 4.2.6.8 and 6.1.1.4'
S S 0.1246 0.1234 'International Tables Vol C Tables 4.2.6.8 and 6.1.1.4'
Co Co 0.3494 0.9721 'International Tables Vol C Tables 4.2.6.8 and 6.1.1.4'

loop_
_geom_angle_atom_site_label_1
_geom_angle_atom_site_label_2
_geom_angle_atom_site_label_3
_geom_angle
_geom_angle_site_symmetry_1
_geom_angle_site_symmetry_3
_geom_angle_publ_flag
O2 Co1 O1 89.71(13) 26_455 28_665 ?
O2 Co1 N3 97.00(12) 26_455 . ?
O1 Co1 N3 92.58(12) 28_665 . ?
O2 Co1 N6 166.35(14) 26_455 . ?
O1 Co1 N6 97.41(11) 28_665 . ?
N3 Co1 N6 94.31(13) . . ?
O2 Co1 N1 83.88(13) 26_455 10_454 ?
O1 Co1 N1 83.73(12) 28_665 10_454 ?
N3 Co1 N1 176.21(12) . 10_454 ?
N6 Co1 N1 85.33(13) . 10_454 ?
O2 Co1 N2 87.24(13) 26_455 . ?
O1 Co1 N2 172.90(13) 28_665 . ?
N3 Co1 N2 94.15(12) . . ?
N6 Co1 N2 84.34(12) . . ?
N1 Co1 N2 89.57(13) 10_454 . ?
C1 S1 C2 87.1(2) . . ?
C2 S2 C3 105.0(2) . . ?
C4 O2 Co1 131.3(3) . 27 ?
C4 O1 Co1 135.9(3) . 34_665 ?
N4 N3 Co1 122.61(12) . . ?
N4 N3 Co1 122.61(12) . 18_654 ?
Co1 N3 Co1 114.8(2) . 18_654 ?
C2 N2 N1 112.3(3) . . ?
C2 N2 Co1 132.5(3) . . ?
N1 N2 Co1 115.0(3) . . ?
O1 C4 O2 128.1(4) . . ?
O1 C4 C3 116.6(4) . . ?
O2 C4 C3 115.2(4) . . ?
C1 N1 N2 112.6(3) . . ?
C1 N1 Co1 125.8(3) . 10_454 ?
N2 N1 Co1 120.6(3) . 10_454 ?
N7 N6 N7 64.8(7) 10_454 . ?
N7 N6 Co1 118.5(3) 10_454 . ?
N7 N6 Co1 119.8(3) . . ?
N7 N6 Co1 119.8(3) 10_454 10_454 ?
N7 N6 Co1 118.5(3) . 10_454 ?
Co1 N6 Co1 109.4(2) . 10_454 ?
N3 N4 N5 158.2(4) . 18_654 ?
N3 N4 N5 158.2(4) . . ?
N5 N4 N5 43.6(8) 18_654 . ?
N2 C2 S1 113.7(3) . . ?
N2 C2 S2 119.5(3) . . ?
S1 C2 S2 126.8(2) . . ?
N1 C1 S1 114.2(3) . . ?
N1 C1 H1A 122.9 . . ?
S1 C1 H1A 122.9 . . ?
C4 C3 S2 112.9(3) . . ?
C4 C3 H3A 109.0 . . ?
S2 C3 H3A 109.0 . . ?
C4 C3 H3B 109.0 . . ?
S2 C3 H3B 109.0 . . ?
H3A C3 H3B 107.8 . . ?
N5 N5 N4 68.2(4) 18_654 . ?
N8 N7 N6 176.0(9) . . ?
N8 N7 N7 118.4(6) . 10_454 ?
N6 N7 N7 57.6(4) . 10_454 ?

loop_
_geom_bond_atom_site_label_1
_geom_bond_atom_site_label_2
_geom_bond_distance
_geom_bond_site_symmetry_2
_geom_bond_publ_flag
Co1 O2 2.076(3) 26_455 ?
Co1 O1 2.077(3) 28_665 ?
Co1 N3 2.097(3) . ?
Co1 N6 2.114(3) . ?
Co1 N1 2.176(4) 10_454 ?
Co1 N2 2.190(4) . ?
S1 C1 1.716(4) . ?
S1 C2 1.733(4) . ?
S2 C2 1.733(4) . ?
S2 C3 1.805(4) . ?
O2 C4 1.268(5) . ?
O2 Co1 2.076(3) 27 ?
O1 C4 1.242(5) . ?
O1 Co1 2.077(3) 34_665 ?
N3 N4 1.181(8) . ?
N3 Co1 2.097(3) 18_654 ?
N2 C2 1.311(5) . ?
N2 N1 1.376(5) . ?
C4 C3 1.521(6) . ?
N1 C1 1.307(6) . ?
N1 Co1 2.176(4) 10_454 ?
N6 N7 1.256(9) 10_454 ?
N6 N7 1.256(9) . ?
N6 Co1 2.114(3) 10_454 ?
N4 N5 1.233(10) 18_654 ?
N4 N5 1.233(10) . ?
C1 H1A 0.9300 . ?
C3 H3A 0.9700 . ?
C3 H3B 0.9700 . ?
N5 N5 0.916(17) 18_654 ?
N7 N8 1.159(12) . ?
N7 N7 1.346(15) 10_454 ?

loop_
_geom_torsion_atom_site_label_1
_geom_torsion_atom_site_label_2
_geom_torsion_atom_site_label_3
_geom_torsion_atom_site_label_4
_geom_torsion
_geom_torsion_site_symmetry_1
_geom_torsion_site_symmetry_2
_geom_torsion_site_symmetry_3
_geom_torsion_site_symmetry_4
_geom_torsion_publ_flag
O2 Co1 N3 N4 -136.74(9) 26_455 . . . ?
O1 Co1 N3 N4 133.24(9) 28_665 . . . ?
N6 Co1 N3 N4 35.60(8) . . . . ?
N1 Co1 N3 N4 120(2) 10_454 . . . ?
N2 Co1 N3 N4 -49.02(9) . . . . ?
O2 Co1 N3 Co1 43.26(9) 26_455 . . 18_654 ?
O1 Co1 N3 Co1 -46.76(9) 28_665 . . 18_654 ?
N6 Co1 N3 Co1 -144.40(8) . . . 18_654 ?
N1 Co1 N3 Co1 -60(2) 10_454 . . 18_654 ?
N2 Co1 N3 Co1 130.98(9) . . . 18_654 ?
O2 Co1 N2 C2 45.0(4) 26_455 . . . ?
O1 Co1 N2 C2 109.6(10) 28_665 . . . ?
N3 Co1 N2 C2 -51.9(4) . . . . ?
N6 Co1 N2 C2 -145.8(4) . . . . ?
N1 Co1 N2 C2 128.8(4) 10_454 . . . ?
O2 Co1 N2 N1 -130.6(3) 26_455 . . . ?
O1 Co1 N2 N1 -66.0(11) 28_665 . . . ?
N3 Co1 N2 N1 132.6(3) . . . . ?
N6 Co1 N2 N1 38.7(3) . . . . ?
N1 Co1 N2 N1 -46.7(2) 10_454 . . . ?
Co1 O1 C4 O2 6.7(7) 34_665 . . . ?
Co1 O1 C4 C3 -174.3(3) 34_665 . . . ?
Co1 O2 C4 O1 4.1(7) 27 . . . ?
Co1 O2 C4 C3 -174.8(3) 27 . . . ?
C2 N2 N1 C1 -1.7(5) . . . . ?
Co1 N2 N1 C1 174.7(3) . . . . ?
C2 N2 N1 Co1 167.6(3) . . . 10_454 ?
Co1 N2 N1 Co1 -15.9(4) . . . 10_454 ?
O2 Co1 N6 N7 -138.2(6) 26_455 . . 10_454 ?
O1 Co1 N6 N7 -17.3(4) 28_665 . . 10_454 ?
N3 Co1 N6 N7 75.9(4) . . . 10_454 ?
N1 Co1 N6 N7 -100.3(4) 10_454 . . 10_454 ?
N2 Co1 N6 N7 169.7(4) . . . 10_454 ?
O2 Co1 N6 N7 146.1(6) 26_455 . . . ?
O1 Co1 N6 N7 -93.0(4) 28_665 . . . ?
N3 Co1 N6 N7 0.2(4) . . . . ?
N1 Co1 N6 N7 -176.1(4) 10_454 . . . ?
N2 Co1 N6 N7 93.9(4) . . . . ?
O2 Co1 N6 Co1 4.2(4) 26_455 . . 10_454 ?
O1 Co1 N6 Co1 125.16(9) 28_665 . . 10_454 ?
N3 Co1 N6 Co1 -141.67(7) . . . 10_454 ?
N1 Co1 N6 Co1 42.11(9) 10_454 . . 10_454 ?
N2 Co1 N6 Co1 -47.92(9) . . . 10_454 ?
Co1 N3 N4 N5 118.1(11) . . . 18_654 ?
Co1 N3 N4 N5 -61.9(11) 18_654 . . 18_654 ?
Co1 N3 N4 N5 -61.9(11) . . . . ?
Co1 N3 N4 N5 118.1(11) 18_654 . . . ?
N1 N2 C2 S1 0.6(4) . . . . ?
Co1 N2 C2 S1 -175.0(2) . . . . ?
N1 N2 C2 S2 -177.0(3) . . . . ?
Co1 N2 C2 S2 7.4(5) . . . . ?
C1 S1 C2 N2 0.4(3) . . . . ?
C1 S1 C2 S2 177.8(3) . . . . ?
C3 S2 C2 N2 -160.8(3) . . . . ?
C3 S2 C2 S1 21.9(3) . . . . ?
N2 N1 C1 S1 2.0(5) . . . . ?
Co1 N1 C1 S1 -166.6(2) 10_454 . . . ?
C2 S1 C1 N1 -1.4(4) . . . . ?
O1 C4 C3 S2 54.5(5) . . . . ?
O2 C4 C3 S2 -126.4(3) . . . . ?
C2 S2 C3 C4 -89.7(3) . . . . ?
N3 N4 N5 N5 180.001(8) . . . 18_654 ?
N7 N6 N7 N8 1(11) 10_454 . . . ?
Co1 N6 N7 N8 111(12) . . . . ?
Co1 N6 N7 N8 -111(12) 10_454 . . . ?
Co1 N6 N7 N7 109.8(5) . . . 10_454 ?
Co1 N6 N7 N7 -111.7(5) 10_454 . . 10_454 ?
